data_7053173
loop_
_publ_author_name
'Mouchaham, Georges'
'Roques, Nans'
'Duhayon, Carine'
'Imaz, Inhar'
'Sutter, Jean-Pascal'

_publ_section_title
;
 Extended H-bond networks based on guanidinium H-donors and
 [Zr(A)4]4&#x2212; H-acceptor units: modulation of the assemblage and
 guest accessible volume by chemical design (A = oxalate,
 dihydrobenzoquinonate, chloranilate)
;
_journal_issue 11
_journal_name_full 'New Journal of Chemistry'
_journal_page_first 3476
_journal_paper_doi 10.1039/c3nj00520h
_journal_volume 37
_journal_year 2013
_chemical_formula_moiety 'C8 O16 Zr, 4(C H6 N3)'
_chemical_formula_sum 'C12 H24 N12 O16 Zr'
_chemical_formula_weight 683.61
_space_group_IT_number 15
_symmetry_cell_setting monoclinic
_symmetry_space_group_name_Hall '-C 2yc'
_symmetry_space_group_name_H-M 'C 1 2/c 1'
_atom_sites_solution_hydrogens geom
_atom_sites_solution_primary direct
_cell_angle_alpha 90
_cell_angle_beta 123.0030(10)
_cell_angle_gamma 90
_cell_formula_units_Z 4
_cell_length_a 15.530(5)
_cell_length_b 16.537(6)
_cell_length_c 11.752(5)
_cell_measurement_reflns_used 9971
_cell_measurement_temperature 180
_cell_measurement_theta_max 33
_cell_measurement_theta_min 3
_cell_volume 2531.1(16)
_computing_cell_refinement 'Bruker SMART'
_computing_data_collection 'Bruker SMART'
_computing_data_reduction 'Bruker SAINT'
_computing_molecular_graphics 'CAMERON (Watkin et al., 1996)'
_computing_publication_material 'CRYSTALS (Betteridge et al., 2003)'
_computing_structure_refinement 'CRYSTALS (Betteridge et al., 2003)'
_computing_structure_solution 'SIR92 (Altomare et al., 1994)'
_diffrn_ambient_temperature 180
_diffrn_measured_fraction_theta_full 0.974
_diffrn_measured_fraction_theta_max 0.872
_diffrn_measurement_device 'Bruker Apex2'
_diffrn_measurement_device_type Serial
_diffrn_measurement_method '\f & \w scans'
_diffrn_radiation_monochromator graphite
_diffrn_radiation_type 'Mo K\a'
_diffrn_radiation_wavelength 0.71073
_diffrn_reflns_av_R_equivalents 0.026
_diffrn_reflns_limit_h_max 24
_diffrn_reflns_limit_h_min -24
_diffrn_reflns_limit_k_max 25
_diffrn_reflns_limit_k_min -25
_diffrn_reflns_limit_l_max 18
_diffrn_reflns_limit_l_min -18
_diffrn_reflns_number 16209
_diffrn_reflns_theta_full 25.022
_diffrn_reflns_theta_max 33.363
_diffrn_reflns_theta_min 2.171
_diffrn_standards_number 0
_exptl_absorpt_coefficient_mu 0.534
_exptl_absorpt_correction_T_max 0.92
_exptl_absorpt_correction_T_min 0.90
_exptl_absorpt_correction_type multi-scan
_exptl_absorpt_process_details 'Blessing, acta cryst. (1995), a51, 33-38'
_exptl_crystal_colour colorless
_exptl_crystal_density_diffrn 1.794
_exptl_crystal_density_method 'not measured'
_exptl_crystal_description block
_exptl_crystal_F_000 1392
_exptl_crystal_size_max 0.20
_exptl_crystal_size_mid 0.20
_exptl_crystal_size_min 0.15
_refine_diff_density_max 0.78
_refine_diff_density_min -1.35
_refine_ls_extinction_method None
_refine_ls_goodness_of_fit_ref 1.0601
_refine_ls_hydrogen_treatment constr
_refine_ls_matrix_type full
_refine_ls_number_parameters 186
_refine_ls_number_reflns 3485
_refine_ls_number_restraints 0
_refine_ls_R_factor_all 0.0308
_refine_ls_R_factor_gt 0.0255
_refine_ls_shift/su_max 0.002221
_refine_ls_structure_factor_coef F
_refine_ls_weighting_details
;
 Method, part 1, Chebychev polynomial, (Watkin, 1994, Prince, 1982) 
 [weight] = 1.0/[A~0~*T~0~(x)+A~1~*T~1~(x) ... +A~n-1~]*T~n-1~(x)] 
 where A~i~ are the Chebychev coefficients listed below and x= Fcalc/Fmax 
 Method = Robust Weighting (Prince, 1982) 
 W = [weight] * [1-(deltaF/6*sigmaF)^2^]^2^ 
 A~i~ are: 
 0.502 0.345 0.262 
;
_refine_ls_weighting_scheme calc
_refine_ls_wR_factor_all 0.0350
_refine_ls_wR_factor_gt 0.0286
_refine_ls_wR_factor_ref 0.0281
_reflns_limit_h_max 18
_reflns_limit_h_min -23
_reflns_limit_k_max 24
_reflns_limit_k_min 0
_reflns_limit_l_max 17
_reflns_limit_l_min 0
_reflns_number_gt 3616
_reflns_number_total 4283
_reflns_threshold_expression I>2.0\s(I)
_oxford_refine_ls_r_factor_ref 0.0247
_oxford_reflns_number_all 4280
_oxford_reflns_threshold_expression_ref I>3.0\s(I)
_cod_data_source_file c3nj00520h.txt
_cod_data_source_block cpd1
_cod_depositor_comments
;
The following automatic conversions were performed:

'_symmetry_cell_setting' value 'Monoclinic' changed to 'monoclinic'
according to /home/saulius/struct/CIF-dictionaries/cif_core.dic
dictionary named 'cif_core.dic' version 2.4.2 from 2011-04-26.

Automatic conversion script
Id: cif_fix_values 1891 2012-01-12 08:04:46Z andrius 
;
_cod_original_sg_symbol_H-M 'C 1 2/c 1 '
_cod_original_formula_sum 'C12 H24 N12 O16 Zr1'
_cod_database_code 7053173

loop_
_symmetry_equiv_pos_as_xyz
x,y,z
-x,-y,-z
x+1/2,y+1/2,z
-x+1/2,-y+1/2,-z
-x,y,-z+1/2
x,-y,z+1/2
-x+1/2,y+1/2,-z+1/2
x+1/2,-y+1/2,z+1/2

loop_
_atom_site_label
_atom_site_type_symbol
_atom_site_fract_x
_atom_site_fract_y
_atom_site_fract_z
_atom_site_U_iso_or_equiv
_atom_site_occupancy
_atom_site_adp_type
_atom_site_refinement_flags_posn
_atom_site_refinement_flags_adp
N1 N 0.62477(9) 0.98688(7) 0.36086(11) 0.0279 1.0000 Uani . .
N2 N 0.65529(10) 0.85197(7) 0.34940(13) 0.0313 1.0000 Uani . .
N3 N 0.65321(11) 0.94109(8) 0.19869(13) 0.0363 1.0000 Uani . .
N4 N 0.60501(8) 0.55922(7) 0.44380(11) 0.0268 1.0000 Uani . .
N5 N 0.63431(9) 0.64415(6) 0.31373(11) 0.0279 1.0000 Uani . .
N6 N 0.64519(9) 0.50617(7) 0.29674(11) 0.0275 1.0000 Uani . .
C1 C 0.60225(8) 0.84599(7) 0.63507(11) 0.0201 1.0000 Uani . .
C2 C 0.60188(8) 0.75802(6) 0.59186(11) 0.0193 1.0000 Uani . .
C3 C 0.34630(8) 0.74096(7) 0.44849(11) 0.0202 1.0000 Uani . .
C4 C 0.36197(8) 0.65274(7) 0.49954(11) 0.0201 1.0000 Uani . .
C5 C 0.64405(9) 0.92678(7) 0.30282(12) 0.0233 1.0000 Uani . .
C6 C 0.62867(8) 0.56984(7) 0.35156(11) 0.0214 1.0000 Uani . .
O1 O 0.57547(7) 0.85338(5) 0.72039(8) 0.0216 1.0000 Uani . .
O2 O 0.56920(6) 0.70682(5) 0.64128(8) 0.0210 1.0000 Uani . .
O3 O 0.62638(8) 0.90143(5) 0.58786(9) 0.0281 1.0000 Uani . .
O4 O 0.63018(8) 0.74234(5) 0.51493(10) 0.0288 1.0000 Uani . .
O5 O 0.38379(7) 0.79337(5) 0.54416(8) 0.0238 1.0000 Uani . .
O6 O 0.40390(6) 0.64709(5) 0.62848(8) 0.0212 1.0000 Uani . .
O7 O 0.30358(8) 0.75499(6) 0.32672(9) 0.0283 1.0000 Uani . .
O8 O 0.33713(8) 0.59590(6) 0.41992(9) 0.0282 1.0000 Uani . .
Zr1 Zr 0.5000 0.750396(8) 0.7500 0.0141 1.0000 Uani S T
H1 H 0.6495 0.6513 0.2543 0.0346 1.0000 Uiso R .
H2 H 0.6480 0.8421 0.4175 0.0394 1.0000 Uiso R .
H3 H 0.6260 0.6846 0.3549 0.0346 1.0000 Uiso R .
H4 H 0.6084 0.5109 0.4747 0.0344 1.0000 Uiso R .
H5 H 0.5939 0.6033 0.4759 0.0345 1.0000 Uiso R .
H6 H 0.6168 1.0358 0.3292 0.0345 1.0000 Uiso R .
H8 H 0.6314 0.4573 0.3124 0.0333 1.0000 Uiso R .
H9 H 0.6727 0.8145 0.3157 0.0402 1.0000 Uiso R .
H10 H 0.6179 0.9745 0.4280 0.0348 1.0000 Uiso R .
H11 H 0.6664 0.8995 0.1645 0.0483 1.0000 Uiso R .
H12 H 0.6431 0.9900 0.1656 0.0484 1.0000 Uiso R .
H13 H 0.6665 0.5145 0.2431 0.0344 1.0000 Uiso R .

loop_
_atom_site_aniso_label
_atom_site_aniso_U_11
_atom_site_aniso_U_22
_atom_site_aniso_U_33
_atom_site_aniso_U_23
_atom_site_aniso_U_13
_atom_site_aniso_U_12
N1 0.0350(5) 0.0257(5) 0.0273(5) 0.0050(4) 0.0197(4) 0.0055(4)
N2 0.0453(6) 0.0213(5) 0.0372(6) 0.0052(4) 0.0289(5) 0.0016(4)
N3 0.0609(8) 0.0251(5) 0.0377(6) 0.0034(4) 0.0365(6) 0.0009(5)
N4 0.0343(5) 0.0229(5) 0.0298(5) 0.0017(4) 0.0216(4) 0.0002(4)
N5 0.0400(6) 0.0203(5) 0.0290(5) -0.0005(4) 0.0224(5) -0.0035(4)
N6 0.0363(5) 0.0231(5) 0.0280(5) -0.0011(4) 0.0207(4) -0.0007(4)
C1 0.0224(4) 0.0199(5) 0.0195(4) -0.0013(3) 0.0124(4) -0.0027(3)
C2 0.0217(4) 0.0188(5) 0.0187(4) -0.0009(3) 0.0119(4) 0.0005(3)
C3 0.0206(4) 0.0209(5) 0.0178(4) 0.0019(3) 0.0096(4) 0.0015(3)
C4 0.0218(4) 0.0210(5) 0.0169(4) -0.0008(3) 0.0103(4) -0.0028(3)
C5 0.0239(5) 0.0225(5) 0.0235(5) 0.0028(4) 0.0128(4) -0.0010(4)
C6 0.0199(4) 0.0212(5) 0.0204(4) -0.0001(3) 0.0094(4) -0.0024(3)
O1 0.0291(4) 0.0182(4) 0.0241(4) -0.0040(3) 0.0187(3) -0.0050(3)
O2 0.0261(4) 0.0178(3) 0.0244(4) -0.0010(3) 0.0171(3) 0.0003(3)
O3 0.0416(5) 0.0224(4) 0.0300(4) -0.0011(3) 0.0258(4) -0.0061(3)
O4 0.0409(5) 0.0279(5) 0.0290(4) -0.0023(3) 0.0263(4) 0.0006(3)
O5 0.0280(4) 0.0185(4) 0.0185(3) 0.0017(3) 0.0084(3) 0.0033(3)
O6 0.0263(4) 0.0195(4) 0.0149(3) -0.0009(2) 0.0093(3) -0.0054(3)
O7 0.0330(4) 0.0304(5) 0.0169(4) 0.0042(3) 0.0107(3) 0.0023(3)
O8 0.0388(5) 0.0234(4) 0.0198(4) -0.0042(3) 0.0143(3) -0.0045(3)
Zr1 0.01764(6) 0.01203(6) 0.01290(6) 0.0000 0.00853(5) 0.0000

loop_
_atom_type_symbol
_atom_type_scat_dispersion_real
_atom_type_scat_dispersion_imag
_atom_type_scat_Cromer_Mann_a1
_atom_type_scat_Cromer_Mann_b1
_atom_type_scat_Cromer_Mann_a2
_atom_type_scat_Cromer_Mann_b2
_atom_type_scat_Cromer_Mann_a3
_atom_type_scat_Cromer_Mann_b3
_atom_type_scat_Cromer_Mann_a4
_atom_type_scat_Cromer_Mann_b4
_atom_type_scat_Cromer_Mann_c
_atom_type_scat_source
C 0.0033 0.0016 2.3100 20.8439 1.0200 10.2075 1.5886 0.5687 0.8650 51.6512 0.2156 'International Tables Vol C 4.2.6.8 and 6.1.1.4'
H 0.0000 0.0000 0.4930 10.5109 0.3229 26.1257 0.1402 3.1424 0.0408 57.7998 0.0030 'International Tables Vol C 4.2.6.8 and 6.1.1.4'
N 0.0061 0.0033 12.2126 0.0057 3.1322 9.8933 2.0125 28.9975 1.1663 0.5826 -11.5290 'International Tables Vol C 4.2.6.8 and 6.1.1.4'
O 0.0106 0.0060 3.0485 13.2771 2.2868 5.7011 1.5463 0.3239 0.8670 32.9089 0.2508 'International Tables Vol C 4.2.6.8 and 6.1.1.4'
K 0.2009 0.2494 8.2186 12.7949 7.4398 0.7748 1.0519 213.1870 0.8659 41.6841 1.4228 'International Tables Vol C 4.2.6.8 and 6.1.1.4'
Zr -2.9673 0.5597 17.8765 1.2762 10.9480 11.9160 5.4173 0.1176 3.6572 87.6627 2.0693 'International Tables Vol C 4.2.6.8 and 6.1.1.4'

loop_
_geom_angle_atom_site_label_1
_geom_angle_site_symmetry_1
_geom_angle_atom_site_label_2
_geom_angle_atom_site_label_3
_geom_angle_site_symmetry_3
_geom_angle
_geom_angle_publ_flag
C5 . N1 H6 . 119.7 no
C5 . N1 H10 . 117.4 no
H6 . N1 H10 . 122.9 no
C5 . N2 H2 . 119.6 no
C5 . N2 H9 . 119.3 no
H2 . N2 H9 . 121.1 no
C5 . N3 H11 . 116.9 no
C5 . N3 H12 . 119.5 no
H11 . N3 H12 . 123.6 no
C6 . N4 H4 . 118.8 no
C6 . N4 H5 . 116.5 no
H4 . N4 H5 . 124.3 no
C6 . N5 H1 . 119.9 no
C6 . N5 H3 . 117.8 no
H1 . N5 H3 . 122.2 no
C6 . N6 H8 . 119.5 no
C6 . N6 H13 . 118.5 no
H8 . N6 H13 . 121.9 no
C2 . C1 O1 . 113.76(9) yes
C2 . C1 O3 . 120.17(10) yes
O1 . C1 O3 . 126.07(10) yes
C1 . C2 O2 . 114.03(9) yes
C1 . C2 O4 . 120.22(10) yes
O2 . C2 O4 . 125.74(10) yes
C4 . C3 O5 . 113.44(9) yes
C4 . C3 O7 . 120.10(10) yes
O5 . C3 O7 . 126.43(11) yes
C3 . C4 O6 . 113.43(9) yes
C3 . C4 O8 . 120.53(10) yes
O6 . C4 O8 . 126.03(10) yes
N1 . C5 N3 . 120.46(11) yes
N1 . C5 N2 . 120.14(12) yes
N3 . C5 N2 . 119.39(12) yes
N4 . C6 N6 . 120.08(11) yes
N4 . C6 N5 . 119.53(11) yes
N6 . C6 N5 . 120.38(11) yes
C1 . O1 Zr1 . 118.50(7) yes
C2 . O2 Zr1 . 119.30(7) yes
C3 . O5 Zr1 . 117.01(8) yes
C4 . O6 Zr1 . 115.88(7) yes
O6 5_656 Zr1 O6 . 78.45(5) yes
O6 5_656 Zr1 O5 . 145.21(3) yes
O6 . Zr1 O5 . 71.23(4) yes
O6 5_656 Zr1 O5 5_656 71.23(4) yes
O6 . Zr1 O5 5_656 145.21(3) yes
O5 . Zr1 O5 5_656 142.38(5) yes
O6 5_656 Zr1 O1 . 118.11(4) yes
O6 . Zr1 O1 . 136.73(4) yes
O5 . Zr1 O1 . 76.41(4) yes
O5 5_656 Zr1 O1 . 74.68(5) yes
O6 5_656 Zr1 O1 5_656 136.73(4) yes
O6 . Zr1 O1 5_656 118.11(4) yes
O5 . Zr1 O1 5_656 74.68(5) yes
O5 5_656 Zr1 O1 5_656 76.41(4) yes
O1 . Zr1 O1 5_656 78.55(5) yes
O6 5_656 Zr1 O2 . 75.47(4) yes
O6 . Zr1 O2 . 75.02(4) yes
O5 . Zr1 O2 . 80.48(4) yes
O5 5_656 Zr1 O2 . 112.18(4) yes
O1 . Zr1 O2 . 71.92(4) yes
O6 5_656 Zr1 O2 5_656 75.02(4) yes
O6 . Zr1 O2 5_656 75.47(4) yes
O5 . Zr1 O2 5_656 112.18(4) yes
O5 5_656 Zr1 O2 5_656 80.48(4) yes
O1 . Zr1 O2 5_656 145.04(3) yes
O1 5_656 Zr1 O2 . 145.04(3) yes
O1 5_656 Zr1 O2 5_656 71.92(4) yes
O2 . Zr1 O2 5_656 141.60(5) yes

loop_
_geom_bond_atom_site_label_1
_geom_bond_atom_site_label_2
_geom_bond_distance
_geom_bond_publ_flag
N1 C5 1.3287(16) yes
N1 H6 0.871 no
N1 H10 0.877 no
N2 C5 1.3253(16) yes
N2 H2 0.882 no
N2 H9 0.855 no
N3 C5 1.3280(16) yes
N3 H11 0.875 no
N3 H12 0.875 no
N4 C6 1.3321(15) yes
N4 H4 0.868 no
N4 H5 0.880 no
N5 C6 1.3258(15) yes
N5 H1 0.859 no
N5 H3 0.875 no
N6 C6 1.3302(16) yes
N6 H8 0.880 no
N6 H13 0.868 no
C1 C2 1.5397(16) yes
C1 O1 1.2836(13) yes
C1 O3 1.2309(13) yes
C2 O2 1.2778(13) yes
C2 O4 1.2292(14) yes
C3 C4 1.5456(16) yes
C3 O5 1.2810(14) yes
C3 O7 1.2278(15) yes
C4 O6 1.2860(14) yes
C4 O8 1.2306(14) yes
O1 Zr1 2.1998(9) yes
O2 Zr1 2.1914(9) yes
O5 Zr1 2.2041(10) yes
O6 Zr1 2.2054(9) yes

loop_
_geom_hbond_atom_site_label_D
_geom_hbond_atom_site_label_H
_geom_hbond_atom_site_label_A
_geom_hbond_site_symmetry_A
_geom_hbond_angle_DHA
_geom_hbond_distance_DH
_geom_hbond_distance_HA
_geom_hbond_distance_DA
_geom_hbond_publ_flag
N5 H1 O7 5_655 138 0.86 2.27 2.9578(17) yes
N5 H1 O8 5_655 148 0.86 2.35 3.1144(17) yes
N2 H2 O3 . 145 0.88 2.41 3.1774(17) yes
N2 H2 O4 . 139 0.88 2.11 2.8372(17) yes
N5 H3 O4 . 156 0.87 2.08 2.8977(17) yes
N4 H4 O8 2_666 163 0.87 2.06 2.8958(17) yes
N4 H5 O4 . 144 0.88 2.35 3.1089(17) yes
N1 H6 O1 6_574 170 0.87 2.12 2.9854(17) yes
N6 H8 O6 2_666 171 0.88 2.04 2.9167(17) yes
N2 H9 O7 5_655 158 0.85 2.14 2.9502(17) yes
N1 H10 O3 . 158 0.88 2.18 3.0070(17) yes
N3 H11 O7 5_655 147 0.88 2.43 3.1983(17) yes
N3 H12 O3 6_574 177 0.87 1.97 2.8391(17) yes
N6 H13 O8 5_655 148 0.87 2.32 3.0858(17) yes
